data_1508085
loop_
_publ_author_name
'Fukuzumi, Shunichi'
'Morimoto, Yuma'
'Kotani, Hiroaki'
'Naumov, Pance'
'Lee, Yong-Min'
'Nam, Wonwoo'

_publ_section_title
;
 Crystal structure of a metal ion-bound oxoiron(IV) complex and
 implications for biological electron transfer.
;
_journal_issue 9
_journal_name_full 'Nature chemistry'
_journal_page_first 756
_journal_page_last 759
_journal_paper_doi 10.1038/nchem.731
_journal_volume 2
_journal_year 2010
_chemical_formula_moiety C18H33F12FeN4O14S4Sc.CH3CN
_chemical_formula_sum 'C20 H36 F12 Fe N5 O14 S4 Sc'
_chemical_formula_weight 1027.59
_chemical_name_systematic
;
 (1,4,8,11-tetramethyl-1,4,8,11-tetraazacyclotetradecane)(oxo)iron(IV)
tris(trifluoromethanesulfonate)(hydroxo)scandium(III) acetonitrile solvate
;
_space_group_IT_number 14
_symmetry_cell_setting monoclinic
_symmetry_space_group_name_Hall '-P 2yn'
_symmetry_space_group_name_H-M 'P 1 21/n 1'
_atom_sites_solution_hydrogens geom
_atom_sites_solution_primary direct
_atom_sites_solution_secondary difmap
_audit_creation_method SHELXL-97
_cell_angle_alpha 90.00
_cell_angle_beta 94.337(4)
_cell_angle_gamma 90.00
_cell_formula_units_Z 4
_cell_length_a 12.3656(11)
_cell_length_b 16.4492(13)
_cell_length_c 19.9866(17)
_cell_measurement_temperature 293(2)
_cell_volume 4053.7(6)
_computing_cell_refinement 'APEX2 software (Bruker, 2007)'
_computing_data_collection 'APEX2 software (Bruker, 2007)'
_computing_data_reduction 'SAINT (Bruker, 2007)'
_computing_molecular_graphics 'DIAMOND (Brandenburg, 2005)'
_computing_publication_material 'WinGX (Farrugia, 1999)'
_computing_structure_refinement 'SHELXL-97 (Sheldrick, 2008)'
_computing_structure_solution 'SHELXS-97 (Sheldrick, 2008)'
_diffrn_ambient_temperature 293
_diffrn_measured_fraction_theta_full 0.945
_diffrn_measured_fraction_theta_max 0.945
_diffrn_measurement_device_type 'Bruker SMART APEX2 diffractometer'
_diffrn_measurement_method '\w scans'
_diffrn_radiation_monochromator 'multilayer confocal TXS mirror'
_diffrn_radiation_source 'rotating anode'
_diffrn_radiation_type MoK\a
_diffrn_radiation_wavelength 0.71073
_diffrn_reflns_av_R_equivalents 0.0534
_diffrn_reflns_av_sigmaI/netI 0.0487
_diffrn_reflns_limit_h_max 13
_diffrn_reflns_limit_h_min -13
_diffrn_reflns_limit_k_max 19
_diffrn_reflns_limit_k_min -19
_diffrn_reflns_limit_l_max 23
_diffrn_reflns_limit_l_min -17
_diffrn_reflns_number 18985
_diffrn_reflns_theta_full 25.00
_diffrn_reflns_theta_max 25.00
_diffrn_reflns_theta_min 2.01
_exptl_absorpt_coefficient_mu 0.849
_exptl_absorpt_correction_T_max 0.9588
_exptl_absorpt_correction_T_min 0.8287
_exptl_absorpt_correction_type sphere
_exptl_absorpt_process_details 'SADABS (Sheldrick, 1996)'
_exptl_crystal_colour 'pale yellow'
_exptl_crystal_density_diffrn 1.684
_exptl_crystal_density_method 'not measured'
_exptl_crystal_description plate
_exptl_crystal_F_000 2088
_exptl_crystal_size_max 0.235
_exptl_crystal_size_mid 0.210
_exptl_crystal_size_min 0.055
_refine_diff_density_max 0.661
_refine_diff_density_min -0.474
_refine_diff_density_rms 0.095
_refine_ls_extinction_method none
_refine_ls_goodness_of_fit_ref 1.030
_refine_ls_hydrogen_treatment mixed
_refine_ls_matrix_type full
_refine_ls_number_parameters 544
_refine_ls_number_reflns 6760
_refine_ls_number_restraints 16
_refine_ls_restrained_S_all 1.029
_refine_ls_R_factor_all 0.0801
_refine_ls_R_factor_gt 0.0590
_refine_ls_shift/su_max 0.000
_refine_ls_shift/su_mean 0.000
_refine_ls_structure_factor_coef Fsqd
_refine_ls_weighting_details 'calc w=1/[\s^2^(Fo^2^)+(0.1208P)^2^+1.6777P] where P=(Fo^2^+2Fc^2^)/3'
_refine_ls_weighting_scheme calc
_refine_ls_wR_factor_gt 0.1670
_refine_ls_wR_factor_ref 0.1862
_reflns_number_gt 5005
_reflns_number_total 6760
_reflns_threshold_expression >2sigma(I)
_cod_data_source_file nchem.731-s2.cif
_cod_data_source_block fuku1_0m
_cod_depositor_comments
;
The following automatic conversions were performed:

'_symmetry_cell_setting' value 'Monoclinic' changed to 'monoclinic'
according to /home/saulius/struct/CIF-dictionaries/cif_core.dic
dictionary named 'cif_core.dic' version 2.4.1 from 2010-06-29.

Automatic conversion script
Id: cif_fix_values 1891 2012-01-12 08:04:46Z andrius 
;
_cod_original_sg_symbol_H-M P21/n
_cod_database_code 1508085

loop_
_symmetry_equiv_pos_as_xyz
'x, y, z'
'-x+1/2, y+1/2, -z+1/2'
'-x, -y, -z'
'x-1/2, -y-1/2, z-1/2'

loop_
_atom_site_label
_atom_site_type_symbol
_atom_site_fract_x
_atom_site_fract_y
_atom_site_fract_z
_atom_site_U_iso_or_equiv
_atom_site_adp_type
_atom_site_occupancy
_atom_site_symmetry_multiplicity
_atom_site_calc_flag
_atom_site_refinement_flags
_atom_site_disorder_assembly
_atom_site_disorder_group
Fe1 Fe 0.14843(5) 0.15288(3) 0.18094(3) 0.0406(2) Uani 1 1 d . . .
Sc1 Sc 0.04288(6) 0.30646(4) 0.05850(3) 0.0354(2) Uani 1 1 d . . .
S2 S 0.11521(11) 0.20344(8) -0.08314(6) 0.0553(3) Uani 1 1 d . . .
S3 S -0.19203(10) 0.19843(8) 0.00992(6) 0.0536(3) Uani 1 1 d . . .
S1 S 0.24565(10) 0.45145(7) 0.08704(6) 0.0516(3) Uani 1 1 d . . .
S4 S -0.04255(13) 0.45125(8) 0.16774(8) 0.0738(4) Uani 1 1 d U . .
O1 O 0.0978(2) 0.22722(17) 0.12399(13) 0.0464(7) Uani 1 1 d . . .
O4 O -0.1054(3) 0.2485(2) 0.04102(18) 0.0693(10) Uani 1 1 d . . .
O2 O 0.1857(3) 0.3788(2) 0.06738(18) 0.0645(9) Uani 1 1 d . . .
O5 O -0.0319(3) 0.3799(2) 0.12719(19) 0.0770(11) Uani 1 1 d U . .
O3 O 0.1102(3) 0.2482(2) -0.02136(16) 0.0728(10) Uani 1 1 d . . .
O10 O -0.1919(4) 0.1191(2) 0.0376(2) 0.0897(13) Uani 1 1 d . . .
O11 O -0.2031(4) 0.2016(3) -0.06089(18) 0.0897(13) Uani 1 1 d . . .
C4 C 0.2949(6) 0.0707(5) 0.0922(3) 0.091(2) Uani 1 1 d . . .
H4A H 0.3648 0.0522 0.0793 0.110 Uiso 1 1 calc R . .
H4B H 0.2529 0.0896 0.0523 0.110 Uiso 1 1 calc R . .
O14 O -0.0158(3) 0.3947(2) -0.01776(19) 0.0732(10) Uani 1 1 d . . .
H14 H -0.0775 0.4089 -0.0107 0.110 Uiso 1 1 calc R . .
N4 N 0.0048(3) 0.1396(2) 0.23949(18) 0.0557(10) Uani 1 1 d . . .
C8 C -0.0083(5) 0.0581(4) 0.2714(3) 0.0825(18) Uani 1 1 d . . .
H8A H -0.0727 0.0584 0.2962 0.099 Uiso 1 1 calc R . .
H8B H 0.0537 0.0475 0.3029 0.099 Uiso 1 1 calc R . .
F1 F 0.4299(3) 0.5057(3) 0.0569(2) 0.1188(15) Uani 1 1 d . . .
N1 N 0.2199(3) 0.2045(2) 0.27166(18) 0.0527(10) Uani 1 1 d . . .
O8 O 0.1461(4) 0.1222(2) -0.0702(2) 0.0938(13) Uani 1 1 d . . .
N2 N 0.3103(3) 0.1391(3) 0.1426(2) 0.0611(11) Uani 1 1 d . . .
F4 F 0.3183(4) 0.2423(4) -0.0756(3) 0.152(2) Uani 1 1 d . . .
O7 O 0.1985(4) 0.5234(2) 0.0618(3) 0.1055(16) Uani 1 1 d . . .
N3 N 0.1249(4) 0.0312(2) 0.14351(19) 0.0576(11) Uani 1 1 d . . .
F7 F -0.3153(5) 0.3234(4) 0.0165(3) 0.163(2) Uani 1 1 d . . .
F11 F -0.2038(6) 0.3807(4) 0.2140(4) 0.194(3) Uani 1 1 d . . .
F2 F 0.4194(4) 0.3786(4) 0.0570(5) 0.215(4) Uani 1 1 d . . .
F9 F -0.3097(4) 0.2462(5) 0.1035(3) 0.160(2) Uani 1 1 d . . .
O9 O 0.0284(4) 0.2147(4) -0.1304(2) 0.1098(17) Uani 1 1 d . . .
F8 F -0.3977(4) 0.2113(4) 0.0145(4) 0.178(3) Uani 1 1 d . . .
F6 F 0.2143(6) 0.3261(3) -0.1292(3) 0.177(3) Uani 1 1 d . . .
O13 O -0.0321(6) 0.5250(3) 0.1342(3) 0.159(3) Uani 1 1 d . . .
F5 F 0.2534(5) 0.2146(4) -0.1728(3) 0.170(2) Uani 1 1 d . . .
C13 C 0.0529(5) 0.0360(3) 0.0811(2) 0.0715(16) Uani 1 1 d . . .
H13A H 0.0427 -0.0174 0.0623 0.107 Uiso 1 1 calc R . .
H13B H 0.0853 0.0706 0.0495 0.107 Uiso 1 1 calc R . .
H13C H -0.0160 0.0580 0.0910 0.107 Uiso 1 1 calc R . .
F10 F -0.2048(5) 0.5100(4) 0.2222(3) 0.175(3) Uani 1 1 d . . .
O6 O 0.2831(4) 0.4512(4) 0.1549(2) 0.120(2) Uani 1 1 d . . .
O12 O 0.0126(6) 0.4432(5) 0.2319(3) 0.170(3) Uani 1 1 d . . .
F3 F 0.3440(5) 0.4411(5) -0.0211(3) 0.175(3) Uani 1 1 d . . .
C14 C -0.0950(4) 0.1674(4) 0.2032(3) 0.0827(19) Uani 1 1 d . . .
H14A H -0.1098 0.1347 0.1639 0.124 Uiso 1 1 calc R . .
H14B H -0.0870 0.2232 0.1904 0.124 Uiso 1 1 calc R . .
H14C H -0.1539 0.1628 0.2316 0.124 Uiso 1 1 calc R . .
C12 C 0.3409(5) 0.2094(4) 0.1029(3) 0.086(2) Uani 1 1 d . . .
H12A H 0.3530 0.2557 0.1319 0.130 Uiso 1 1 calc R . .
H12B H 0.2837 0.2214 0.0692 0.130 Uiso 1 1 calc R . .
H12C H 0.4062 0.1972 0.0818 0.130 Uiso 1 1 calc R . .
C6 C 0.0872(7) -0.0296(4) 0.1899(3) 0.092(2) Uani 1 1 d . . .
H6A H 0.1423 -0.0361 0.2268 0.110 Uiso 1 1 calc R . .
H6B H 0.0799 -0.0813 0.1667 0.110 Uiso 1 1 calc R . .
C7 C -0.0179(6) -0.0101(4) 0.2183(4) 0.093(2) Uani 1 1 d . . .
H7A H -0.0455 -0.0587 0.2386 0.112 Uiso 1 1 calc R . .
H7B H -0.0701 0.0062 0.1821 0.112 Uiso 1 1 calc R . .
C1 C 0.3271(5) 0.1696(4) 0.2972(3) 0.0749(16) Uani 1 1 d . . .
H1A H 0.3518 0.1983 0.3380 0.090 Uiso 1 1 calc R . .
H1B H 0.3163 0.1132 0.3091 0.090 Uiso 1 1 calc R . .
C16 C 0.2327(8) 0.2496(5) -0.1174(4) 0.096(2) Uani 1 1 d . . .
C9 C 0.0295(5) 0.1987(4) 0.2955(3) 0.0795(17) Uani 1 1 d . . .
H9A H -0.0205 0.1900 0.3299 0.095 Uiso 1 1 calc R . .
H9B H 0.0189 0.2536 0.2785 0.095 Uiso 1 1 calc R . .
C10 C 0.1455(5) 0.1895(4) 0.3262(3) 0.0723(15) Uani 1 1 d . . .
H10A H 0.1596 0.2285 0.3622 0.087 Uiso 1 1 calc R . .
H10B H 0.1567 0.1352 0.3444 0.087 Uiso 1 1 calc R . .
C15 C 0.3668(5) 0.4426(4) 0.0437(4) 0.0850(18) Uani 1 1 d . . .
C11 C 0.2298(6) 0.2937(3) 0.2607(3) 0.0846(19) Uani 1 1 d . . .
H11A H 0.1591 0.3180 0.2580 0.127 Uiso 1 1 calc R . .
H11B H 0.2634 0.3033 0.2197 0.127 Uiso 1 1 calc R . .
H11C H 0.2735 0.3172 0.2975 0.127 Uiso 1 1 calc R . .
C17 C -0.3096(6) 0.2479(5) 0.0387(4) 0.097(2) Uani 1 1 d . . .
C5 C 0.2355(6) 0.0008(4) 0.1242(4) 0.094(2) Uani 1 1 d . . .
H5A H 0.2780 -0.0186 0.1637 0.113 Uiso 1 1 calc R . .
H5B H 0.2256 -0.0439 0.0927 0.113 Uiso 1 1 calc R . .
C3 C 0.4003(5) 0.1145(4) 0.1904(3) 0.0827(18) Uani 1 1 d . . .
H3A H 0.4668 0.1126 0.1676 0.099 Uiso 1 1 calc R . .
H3B H 0.3864 0.0603 0.2069 0.099 Uiso 1 1 calc R . .
C2 C 0.4149(5) 0.1734(4) 0.2498(3) 0.0836(18) Uani 1 1 d . . .
H2A H 0.4837 0.1619 0.2746 0.100 Uiso 1 1 calc R . .
H2B H 0.4184 0.2283 0.2325 0.100 Uiso 1 1 calc R . .
F12 F -0.2438(5) 0.4529(5) 0.1285(4) 0.197(3) Uani 1 1 d . . .
C18 C -0.1838(8) 0.4472(5) 0.1834(5) 0.107(3) Uani 1 1 d . . .
C19A C 0.627(2) -0.0143(16) 0.0926(13) 0.099(7) Uiso 0.481(19) 1 d PD A 1
H19A H 0.6008 0.0161 0.0536 0.149 Uiso 0.481(19) 1 calc PR A 1
H19B H 0.6898 -0.0447 0.0829 0.149 Uiso 0.481(19) 1 calc PR A 1
H19C H 0.6447 0.0225 0.1290 0.149 Uiso 0.481(19) 1 calc PR A 1
C20A C 0.5439(17) -0.0688(11) 0.1107(13) 0.099(7) Uani 0.481(19) 1 d PD A 1
N5A N 0.4754(16) -0.1078(12) 0.1184(12) 0.152(10) Uani 0.481(19) 1 d PD A 1
C19B C 0.6601(17) -0.0052(12) 0.1214(13) 0.122(7) Uani 0.519(19) 1 d PD A 2
H19D H 0.7038 -0.0488 0.1406 0.183 Uiso 0.519(19) 1 calc PR A 2
H19E H 0.6314 0.0260 0.1566 0.183 Uiso 0.519(19) 1 calc PR A 2
H19F H 0.7038 0.0292 0.0956 0.183 Uiso 0.519(19) 1 calc PR A 2
C20B C 0.571(2) -0.038(3) 0.0782(17) 0.196(18) Uani 0.519(19) 1 d PDU A 2
N5B N 0.514(2) -0.033(3) 0.0328(13) 0.36(4) Uani 0.519(19) 1 d PD . 2

loop_
_atom_site_aniso_label
_atom_site_aniso_U_11
_atom_site_aniso_U_22
_atom_site_aniso_U_33
_atom_site_aniso_U_23
_atom_site_aniso_U_13
_atom_site_aniso_U_12
Fe1 0.0523(4) 0.0303(3) 0.0379(3) 0.0022(2) -0.0064(3) 0.0006(2)
Sc1 0.0421(5) 0.0279(4) 0.0359(4) 0.0010(3) 0.0013(3) 0.0009(3)
S2 0.0655(8) 0.0563(7) 0.0444(6) -0.0075(5) 0.0060(5) 0.0043(6)
S3 0.0516(7) 0.0561(7) 0.0513(6) 0.0048(5) -0.0085(5) -0.0061(5)
S1 0.0505(7) 0.0448(6) 0.0595(7) 0.0004(5) 0.0044(5) -0.0112(5)
S4 0.0882(11) 0.0491(8) 0.0879(10) -0.0202(7) 0.0314(8) 0.0019(7)
O1 0.0536(19) 0.0389(16) 0.0463(16) 0.0092(12) 0.0014(14) 0.0052(13)
O4 0.054(2) 0.078(2) 0.074(2) 0.0032(19) -0.0083(17) -0.0197(18)
O2 0.055(2) 0.0501(19) 0.088(2) -0.0069(17) 0.0043(18) -0.0161(16)
O5 0.092(3) 0.055(2) 0.087(3) -0.0259(19) 0.030(2) 0.0091(19)
O3 0.080(3) 0.084(3) 0.0562(19) -0.0234(18) 0.0192(18) 0.002(2)
O10 0.107(3) 0.055(2) 0.104(3) 0.022(2) -0.016(2) -0.010(2)
O11 0.100(3) 0.113(4) 0.053(2) 0.003(2) -0.017(2) -0.005(3)
C4 0.085(5) 0.105(5) 0.084(4) -0.018(4) 0.002(3) 0.025(4)
O14 0.077(3) 0.064(2) 0.077(2) 0.0300(19) 0.000(2) 0.014(2)
N4 0.064(3) 0.056(2) 0.047(2) 0.0107(17) 0.0062(18) -0.0002(19)
C8 0.082(4) 0.085(4) 0.079(4) 0.033(3) 0.003(3) -0.018(3)
F1 0.094(3) 0.123(3) 0.145(3) -0.017(3) 0.046(3) -0.061(3)
N1 0.067(3) 0.038(2) 0.050(2) -0.0010(15) -0.0146(18) -0.0076(18)
O8 0.118(4) 0.044(2) 0.121(3) -0.003(2) 0.023(3) 0.005(2)
N2 0.059(3) 0.061(3) 0.062(2) 0.008(2) -0.004(2) 0.013(2)
F4 0.081(3) 0.202(6) 0.178(5) -0.036(4) 0.033(3) -0.035(3)
O7 0.082(3) 0.054(2) 0.180(5) 0.034(3) 0.009(3) 0.002(2)
N3 0.080(3) 0.037(2) 0.052(2) -0.0031(17) -0.017(2) 0.0013(19)
F7 0.153(5) 0.105(4) 0.230(6) -0.005(4) 0.011(4) 0.060(4)
F11 0.212(6) 0.135(5) 0.255(7) 0.039(5) 0.158(6) -0.014(4)
F2 0.088(3) 0.114(4) 0.455(13) 0.035(6) 0.104(5) 0.027(3)
F9 0.126(4) 0.235(7) 0.127(4) -0.031(4) 0.060(3) 0.013(4)
O9 0.104(4) 0.146(5) 0.075(3) -0.002(3) -0.025(3) 0.018(3)
F8 0.050(3) 0.237(7) 0.246(7) -0.057(5) 0.004(3) -0.022(3)
F6 0.255(7) 0.077(3) 0.209(6) 0.045(3) 0.094(5) -0.017(4)
O13 0.246(8) 0.051(3) 0.200(6) 0.010(3) 0.145(6) 0.002(4)
F5 0.223(6) 0.182(5) 0.122(4) -0.031(3) 0.121(4) -0.020(4)
C13 0.098(4) 0.059(3) 0.053(3) -0.011(2) -0.025(3) -0.003(3)
F10 0.187(5) 0.142(4) 0.210(6) -0.028(4) 0.118(5) 0.052(4)
O6 0.126(4) 0.176(5) 0.057(2) 0.006(3) -0.012(2) -0.075(4)
O12 0.177(6) 0.173(6) 0.150(5) -0.086(5) -0.057(5) 0.040(5)
F3 0.158(5) 0.256(8) 0.121(4) -0.064(5) 0.067(4) -0.074(5)
C14 0.051(3) 0.124(5) 0.074(4) 0.034(4) 0.006(3) 0.001(3)
C12 0.064(4) 0.104(5) 0.095(4) 0.042(4) 0.026(3) 0.016(3)
C6 0.142(7) 0.051(3) 0.078(4) 0.000(3) -0.029(4) -0.016(4)
C7 0.104(6) 0.062(4) 0.110(5) -0.001(3) -0.014(4) -0.026(4)
C1 0.069(4) 0.085(4) 0.067(3) 0.001(3) -0.017(3) -0.012(3)
C16 0.128(7) 0.081(5) 0.084(4) -0.008(4) 0.042(5) -0.017(4)
C9 0.088(4) 0.087(4) 0.065(3) -0.017(3) 0.015(3) 0.003(3)
C10 0.088(4) 0.076(4) 0.052(3) -0.019(3) 0.002(3) -0.015(3)
C15 0.073(4) 0.083(5) 0.102(5) -0.005(4) 0.025(4) -0.018(4)
C11 0.127(6) 0.041(3) 0.082(4) -0.008(3) -0.018(4) -0.020(3)
C17 0.069(5) 0.104(6) 0.118(6) -0.011(5) 0.014(4) -0.005(4)
C5 0.113(5) 0.062(4) 0.103(5) -0.034(3) -0.016(4) 0.024(4)
C3 0.065(4) 0.095(4) 0.087(4) 0.012(3) -0.003(3) 0.026(3)
C2 0.083(4) 0.079(4) 0.085(4) 0.002(3) -0.019(3) -0.007(3)
F12 0.126(5) 0.237(8) 0.222(7) 0.002(6) -0.032(5) 0.051(5)
C18 0.128(7) 0.089(5) 0.110(6) 0.008(4) 0.057(5) 0.026(5)
C20A 0.092(18) 0.096(13) 0.111(15) -0.007(11) 0.029(11) 0.037(13)
N5A 0.115(15) 0.117(14) 0.22(2) -0.021(13) 0.014(14) -0.016(11)
C19B 0.137(18) 0.107(13) 0.119(16) -0.002(12) -0.003(13) 0.028(12)
C20B 0.10(2) 0.31(4) 0.18(3) -0.13(3) 0.04(2) -0.01(3)
N5B 0.14(2) 0.72(10) 0.21(4) -0.23(5) -0.03(2) 0.03(3)

loop_
_atom_type_symbol
_atom_type_description
_atom_type_scat_dispersion_real
_atom_type_scat_dispersion_imag
_atom_type_scat_source
C C 0.0033 0.0016 'International Tables Vol C Tables 4.2.6.8 and 6.1.1.4'
H H 0.0000 0.0000 'International Tables Vol C Tables 4.2.6.8 and 6.1.1.4'
N N 0.0061 0.0033 'International Tables Vol C Tables 4.2.6.8 and 6.1.1.4'
O O 0.0106 0.0060 'International Tables Vol C Tables 4.2.6.8 and 6.1.1.4'
F F 0.0171 0.0103 'International Tables Vol C Tables 4.2.6.8 and 6.1.1.4'
S S 0.1246 0.1234 'International Tables Vol C Tables 4.2.6.8 and 6.1.1.4'
Sc Sc 0.2519 0.3716 'International Tables Vol C Tables 4.2.6.8 and 6.1.1.4'
Fe Fe 0.3463 0.8444 'International Tables Vol C Tables 4.2.6.8 and 6.1.1.4'

loop_
_geom_angle_atom_site_label_1
_geom_angle_atom_site_label_2
_geom_angle_atom_site_label_3
_geom_angle
_geom_angle_site_symmetry_3
O1 Fe1 N1 112.29(13) .
O1 Fe1 N3 113.03(14) .
N1 Fe1 N3 134.68(14) .
O1 Fe1 N2 97.74(14) .
N1 Fe1 N2 90.45(16) .
N3 Fe1 N2 83.48(17) .
O1 Fe1 N4 98.67(14) .
N1 Fe1 N4 83.51(15) .
N3 Fe1 N4 89.93(16) .
N2 Fe1 N4 163.58(15) .
O1 Sc1 O4 93.71(14) .
O1 Sc1 O3 93.92(14) .
O4 Sc1 O3 93.37(15) .
O1 Sc1 O5 95.42(15) .
O4 Sc1 O5 86.95(16) .
O3 Sc1 O5 170.62(16) .
O1 Sc1 O2 94.24(14) .
O4 Sc1 O2 172.03(14) .
O3 Sc1 O2 86.79(15) .
O5 Sc1 O2 91.60(15) .
O1 Sc1 O14 178.25(14) .
O4 Sc1 O14 86.84(15) .
O3 Sc1 O14 84.40(16) .
O5 Sc1 O14 86.26(16) .
O2 Sc1 O14 85.24(15) .
O9 S2 O8 115.9(3) .
O9 S2 O3 115.7(3) .
O8 S2 O3 110.9(3) .
O9 S2 C16 106.7(4) .
O8 S2 C16 104.6(3) .
O3 S2 C16 101.3(3) .
O11 S3 O10 115.0(3) .
O11 S3 O4 114.8(3) .
O10 S3 O4 112.1(2) .
O11 S3 C17 106.5(3) .
O10 S3 C17 105.7(4) .
O4 S3 C17 101.2(3) .
O7 S1 O6 116.8(4) .
O7 S1 O2 114.3(3) .
O6 S1 O2 112.7(3) .
O7 S1 C15 103.6(3) .
O6 S1 C15 103.9(3) .
O2 S1 C15 103.4(3) .
O13 S4 O12 117.5(5) .
O13 S4 O5 115.0(3) .
O12 S4 O5 112.1(3) .
O13 S4 C18 104.0(4) .
O12 S4 C18 104.3(5) .
O5 S4 C18 101.5(3) .
Fe1 O1 Sc1 177.87(18) .
S3 O4 Sc1 161.3(3) .
S1 O2 Sc1 153.1(2) .
S4 O5 Sc1 154.6(3) .
S2 O3 Sc1 159.0(3) .
N2 C4 C5 108.8(5) .
N2 C4 H4A 109.9 .
C5 C4 H4A 109.9 .
N2 C4 H4B 109.9 .
C5 C4 H4B 109.9 .
H4A C4 H4B 108.3 .
Sc1 O14 H14 109.5 .
C14 N4 C9 106.5(5) .
C14 N4 C8 112.2(5) .
C9 N4 C8 106.6(4) .
C14 N4 Fe1 113.0(3) .
C9 N4 Fe1 101.8(3) .
C8 N4 Fe1 115.5(4) .
N4 C8 C7 111.3(5) .
N4 C8 H8A 109.4 .
C7 C8 H8A 109.4 .
N4 C8 H8B 109.4 .
C7 C8 H8B 109.4 .
H8A C8 H8B 108.0 .
C11 N1 C1 110.2(4) .
C11 N1 C10 109.3(4) .
C1 N1 C10 105.4(4) .
C11 N1 Fe1 107.5(3) .
C1 N1 Fe1 115.9(3) .
C10 N1 Fe1 108.4(3) .
C12 N2 C3 110.8(5) .
C12 N2 C4 104.6(5) .
C3 N2 C4 106.2(5) .
C12 N2 Fe1 112.6(3) .
C3 N2 Fe1 117.7(4) .
C4 N2 Fe1 103.6(3) .
C6 N3 C13 111.8(4) .
C6 N3 C5 105.7(5) .
C13 N3 C5 107.2(4) .
C6 N3 Fe1 117.2(3) .
C13 N3 Fe1 107.5(3) .
C5 N3 Fe1 106.9(3) .
N3 C13 H13A 109.5 .
N3 C13 H13B 109.5 .
H13A C13 H13B 109.5 .
N3 C13 H13C 109.5 .
H13A C13 H13C 109.5 .
H13B C13 H13C 109.5 .
N4 C14 H14A 109.5 .
N4 C14 H14B 109.5 .
H14A C14 H14B 109.5 .
N4 C14 H14C 109.5 .
H14A C14 H14C 109.5 .
H14B C14 H14C 109.5 .
N2 C12 H12A 109.5 .
N2 C12 H12B 109.5 .
H12A C12 H12B 109.5 .
N2 C12 H12C 109.5 .
H12A C12 H12C 109.5 .
H12B C12 H12C 109.5 .
N3 C6 C7 115.0(6) .
N3 C6 H6A 108.5 .
C7 C6 H6A 108.5 .
N3 C6 H6B 108.5 .
C7 C6 H6B 108.5 .
H6A C6 H6B 107.5 .
C6 C7 C8 113.1(5) .
C6 C7 H7A 108.9 .
C8 C7 H7A 108.9 .
C6 C7 H7B 108.9 .
C8 C7 H7B 108.9 .
H7A C7 H7B 107.8 .
C2 C1 N1 115.7(5) .
C2 C1 H1A 108.4 .
N1 C1 H1A 108.4 .
C2 C1 H1B 108.4 .
N1 C1 H1B 108.4 .
H1A C1 H1B 107.4 .
F5 C16 F6 108.7(7) .
F5 C16 F4 107.8(8) .
F6 C16 F4 109.2(7) .
F5 C16 S2 110.6(6) .
F6 C16 S2 109.8(6) .
F4 C16 S2 110.7(5) .
N4 C9 C10 111.7(5) .
N4 C9 H9A 109.3 .
C10 C9 H9A 109.3 .
N4 C9 H9B 109.3 .
C10 C9 H9B 109.3 .
H9A C9 H9B 107.9 .
N1 C10 C9 107.5(4) .
N1 C10 H10A 110.2 .
C9 C10 H10A 110.2 .
N1 C10 H10B 110.2 .
C9 C10 H10B 110.2 .
H10A C10 H10B 108.5 .
F2 C15 F3 105.3(7) .
F2 C15 F1 109.2(7) .
F3 C15 F1 107.1(6) .
F2 C15 S1 113.9(5) .
F3 C15 S1 110.9(5) .
F1 C15 S1 110.2(5) .
N1 C11 H11A 109.5 .
N1 C11 H11B 109.5 .
H11A C11 H11B 109.5 .
N1 C11 H11C 109.5 .
H11A C11 H11C 109.5 .
H11B C11 H11C 109.5 .
F9 C17 F8 107.2(7) .
F9 C17 F7 110.6(7) .
F8 C17 F7 106.8(7) .
F9 C17 S3 111.8(6) .
F8 C17 S3 110.2(6) .
F7 C17 S3 110.0(6) .
C4 C5 N3 109.1(5) .
C4 C5 H5A 109.9 .
N3 C5 H5A 109.9 .
C4 C5 H5B 109.9 .
N3 C5 H5B 109.9 .
H5A C5 H5B 108.3 .
N2 C3 C2 111.6(5) .
N2 C3 H3A 109.3 .
C2 C3 H3A 109.3 .
N2 C3 H3B 109.3 .
C2 C3 H3B 109.3 .
H3A C3 H3B 108.0 .
C1 C2 C3 114.6(5) .
C1 C2 H2A 108.6 .
C3 C2 H2A 108.6 .
C1 C2 H2B 108.6 .
C3 C2 H2B 108.6 .
H2A C2 H2B 107.6 .
F12 C18 F11 110.5(10) .
F12 C18 F10 108.5(8) .
F11 C18 F10 109.3(7) .
F12 C18 S4 110.8(6) .
F11 C18 S4 109.8(6) .
F10 C18 S4 107.9(7) .
N5A C20A C19A 173(3) .
C20B C19B H19D 109.5 .
C20B C19B H19E 109.5 .
H19D C19B H19E 109.5 .
C20B C19B H19F 109.5 .
H19D C19B H19F 109.5 .
H19E C19B H19F 109.5 .
N5B C20B C19B 150(6) .
C20B N5B N5B 139(6) 3_655

loop_
_geom_bond_atom_site_label_1
_geom_bond_atom_site_label_2
_geom_bond_distance
_geom_bond_site_symmetry_2
Fe1 O1 1.754(3) .
Fe1 N1 2.132(3) .
Fe1 N3 2.149(4) .
Fe1 N2 2.208(4) .
Fe1 N4 2.210(4) .
Sc1 O1 1.933(3) .
Sc1 O4 2.072(3) .
Sc1 O3 2.088(3) .
Sc1 O5 2.095(3) .
Sc1 O2 2.125(3) .
Sc1 O14 2.188(3) .
S2 O9 1.388(4) .
S2 O8 1.409(4) .
S2 O3 1.443(3) .
S2 C16 1.818(8) .
S3 O11 1.413(4) .
S3 O10 1.417(4) .
S3 O4 1.453(3) .
S3 C17 1.798(8) .
S1 O7 1.397(4) .
S1 O6 1.400(4) .
S1 O2 1.446(3) .
S1 C15 1.792(7) .
S4 O13 1.396(5) .
S4 O12 1.413(6) .
S4 O5 1.439(4) .
S4 C18 1.799(9) .
C4 N2 1.513(8) .
C4 C5 1.529(10) .
C4 H4A 0.9700 .
C4 H4B 0.9700 .
O14 H14 0.8200 .
N4 C14 1.457(6) .
N4 C9 1.496(7) .
N4 C8 1.498(7) .
C8 C7 1.542(9) .
C8 H8A 0.9700 .
C8 H8B 0.9700 .
F1 C15 1.314(7) .
N1 C11 1.490(6) .
N1 C1 1.498(7) .
N1 C10 1.499(7) .
N2 C12 1.468(7) .
N2 C3 1.469(6) .
F4 C16 1.303(9) .
N3 C6 1.463(8) .
N3 C13 1.478(5) .
N3 C5 1.533(8) .
F7 C17 1.318(9) .
F11 C18 1.286(9) .
F2 C15 1.256(8) .
F9 C17 1.296(9) .
F8 C17 1.304(8) .
F6 C16 1.298(9) .
F5 C16 1.291(7) .
C13 H13A 0.9600 .
C13 H13B 0.9600 .
C13 H13C 0.9600 .
F10 C18 1.329(9) .
F3 C15 1.305(8) .
C14 H14A 0.9600 .
C14 H14B 0.9600 .
C14 H14C 0.9600 .
C12 H12A 0.9600 .
C12 H12B 0.9600 .
C12 H12C 0.9600 .
C6 C7 1.492(10) .
C6 H6A 0.9700 .
C6 H6B 0.9700 .
C7 H7A 0.9700 .
C7 H7B 0.9700 .
C1 C2 1.496(9) .
C1 H1A 0.9700 .
C1 H1B 0.9700 .
C9 C10 1.524(8) .
C9 H9A 0.9700 .
C9 H9B 0.9700 .
C10 H10A 0.9700 .
C10 H10B 0.9700 .
C11 H11A 0.9600 .
C11 H11B 0.9600 .
C11 H11C 0.9600 .
C5 H5A 0.9700 .
C5 H5B 0.9700 .
C3 C2 1.532(8) .
C3 H3A 0.9700 .
C3 H3B 0.9700 .
C2 H2A 0.9700 .
C2 H2B 0.9700 .
F12 C18 1.279(9) .
C19A C20A 1.427(18) .
C19A H19A 0.9600 .
C19A H19B 0.9600 .
C19A H19C 0.9600 .
C20A N5A 1.083(15) .
C19B C20B 1.449(18) .
C19B H19D 0.9600 .
C19B H19E 0.9600 .
C19B H19F 0.9600 .
C20B N5B 1.111(18) .
N5B N5B 1.72(9) 3_655
